data_7251540
loop_
_publ_author_name
'Gerten, Anthony L.'
'Larson, Sarah N.'
'Ojala, William H.'

_publ_section_title
;
 Examining the role of molecular and crystallographic symmetry in
 isomorphism: a series of centrosymmetric &#x201C;bridge-flipped&#x201D;
 trifluoromethyl-substituted bis-benzylideneanilines
;
_journal_issue 4
_journal_name_full CrystEngComm
_journal_page_first 849
_journal_page_last 861
_journal_paper_doi 10.1039/D5CE01058F
_journal_volume 28
_journal_year 2026
_chemical_formula_sum 'C22 H14 F6 N2'
_chemical_formula_weight 420.35
_chemical_melting_point 424.0(10)
_chemical_name_systematic N^1^,N^4^-bis[[2-(trifluoromethyl)phenyl]methylene]-1,4-benzenediamine
_space_group_crystal_system monoclinic
_space_group_IT_number 14
_space_group_name_Hall '-P 2yn'
_space_group_name_H-M_alt 'P 1 21/n 1'
_atom_sites_solution_hydrogens geom
_atom_sites_solution_primary direct
_audit_creation_method SHELXL-2019/3
_audit_update_record
;
2025-08-25 deposited with the CCDC.	2025-12-16 downloaded from the CCDC.
;
_cell_angle_alpha 90
_cell_angle_beta 92.252(3)
_cell_angle_gamma 90
_cell_formula_units_Z 2
_cell_length_a 4.9998(10)
_cell_length_b 12.277(2)
_cell_length_c 14.928(3)
_cell_measurement_reflns_used 2322
_cell_measurement_temperature 173(2)
_cell_measurement_theta_max 27.26
_cell_measurement_theta_min 2.15
_cell_volume 915.6(3)
_computing_cell_refinement 'Bruker SAINT'
_computing_data_collection 'Bruker APEX2'
_computing_data_reduction 'Bruker SAINT'
_computing_molecular_graphics
'Mercury (Macrae et al., J. Appl. Cryst., 53, 226-235, 2020)and ORTEP-3 for Windows (L. J. Farrugia, J. Appl. Cryst. (2012),45, 849-854)'
_computing_publication_material 'enCIFer (Allen et al., J. Appl. Cryst., 37, 335-338, 2004)'
_computing_structure_refinement 'SHELXL-2019/2 (Sheldrick, 2019)'
_computing_structure_solution 'SHELXS-97 (Sheldrick 2008)'
_diffrn_ambient_temperature 173(2)
_diffrn_measured_fraction_theta_full 0.999
_diffrn_measured_fraction_theta_max 0.998
_diffrn_measurement_device_type 'Siemens SMART platform CCD'
_diffrn_measurement_method '\f and \w scans'
_diffrn_radiation_type MoK\a
_diffrn_radiation_wavelength 0.71073
_diffrn_reflns_av_R_equivalents 0.0287
_diffrn_reflns_av_unetI/netI 0.0221
_diffrn_reflns_Laue_measured_fraction_full 0.999
_diffrn_reflns_Laue_measured_fraction_max 0.998
_diffrn_reflns_limit_h_max 6
_diffrn_reflns_limit_h_min -6
_diffrn_reflns_limit_k_max 15
_diffrn_reflns_limit_k_min -15
_diffrn_reflns_limit_l_max 19
_diffrn_reflns_limit_l_min -19
_diffrn_reflns_number 10454
_diffrn_reflns_point_group_measured_fraction_full 0.999
_diffrn_reflns_point_group_measured_fraction_max 0.998
_diffrn_reflns_theta_full 25.242
_diffrn_reflns_theta_max 27.512
_diffrn_reflns_theta_min 2.148
_diffrn_source 'sealed tube'
_exptl_absorpt_coefficient_mu 0.133
_exptl_absorpt_correction_T_max 0.7456
_exptl_absorpt_correction_T_min 0.6634
_exptl_absorpt_correction_type multi-scan
_exptl_absorpt_process_details 'SADABS 2016/2 Krause et al., J. Appl. Cryst. 48 (2015) 3-10'
_exptl_crystal_colour green
_exptl_crystal_density_diffrn 1.525
_exptl_crystal_density_method 'not measured'
_exptl_crystal_description needle
_exptl_crystal_F_000 428
_exptl_crystal_recrystallization_method 'Re-crystallisation from solvent: toluene'
_exptl_crystal_size_max 0.500
_exptl_crystal_size_mid 0.250
_exptl_crystal_size_min 0.250
_exptl_transmission_factor_max 0.7456
_exptl_transmission_factor_min 0.6634
_refine_diff_density_max 0.183
_refine_diff_density_min -0.242
_refine_diff_density_rms 0.040
_refine_ls_extinction_method none
_refine_ls_goodness_of_fit_ref 1.095
_refine_ls_hydrogen_treatment constr
_refine_ls_matrix_type full
_refine_ls_number_parameters 136
_refine_ls_number_reflns 2109
_refine_ls_number_restraints 0
_refine_ls_restrained_S_all 1.095
_refine_ls_R_factor_all 0.0543
_refine_ls_R_factor_gt 0.0369
_refine_ls_shift/su_max 0.000
_refine_ls_shift/su_mean 0.000
_refine_ls_structure_factor_coef Fsqd
_refine_ls_weighting_details 'w=1/[\s^2^(Fo^2^)+(0.0500P)^2^+0.1281P] where P=(Fo^2^+2Fc^2^)/3'
_refine_ls_weighting_scheme calc
_refine_ls_wR_factor_gt 0.0939
_refine_ls_wR_factor_ref 0.1012
_reflns_Friedel_coverage 0.000
_reflns_number_gt 1612
_reflns_number_total 2109
_reflns_threshold_expression 'I > 2\s(I)'
_cod_data_source_file d5ce01058f2.cif
_cod_data_source_block 09016z
_cod_depositor_comments
;
The following automatic conversions were performed:

data item '_chemical_melting_point' value '423-425K' was changed to
'424.0(10)' -- the average value was taken and precision was
estimated.

Automatic conversion script
Id: cif_fix_values 8170 2020-07-09 18:12:32Z antanas 
;
_cod_original_sg_symbol_H-M 'P 21/n'
_cod_database_code 7251540
_shelx_shelxl_version_number 2019/3
_shelx_space_group_comment
;
The symmetry employed for this shelxl refinement is uniquely defined
by the following loop, which should always be used as a source of
symmetry information in preference to the above space-group names.
They are only intended as comments.
;
_shelx_estimated_absorpt_t_min 0.936
_shelx_estimated_absorpt_t_max 0.967

loop_
_space_group_symop_operation_xyz
'x, y, z'
'-x+1/2, y+1/2, -z+1/2'
'-x, -y, -z'
'x-1/2, -y-1/2, z-1/2'

loop_
_atom_site_label
_atom_site_type_symbol
_atom_site_fract_x
_atom_site_fract_y
_atom_site_fract_z
_atom_site_U_iso_or_equiv
_atom_site_adp_type
_atom_site_occupancy
_atom_site_site_symmetry_order
_atom_site_calc_flag
_atom_site_refinement_flags_posn
_atom_site_refinement_flags_adp
_atom_site_refinement_flags_occupancy
_atom_site_disorder_assembly
_atom_site_disorder_group
F1 F -0.07664(18) 0.09095(7) 0.42081(7) 0.0551(3) Uani 1 1 d . . . . .
F2 F -0.3678(2) 0.19372(8) 0.47946(6) 0.0585(3) Uani 1 1 d . . . . .
F3 F -0.49176(19) 0.05025(8) 0.40718(6) 0.0554(3) Uani 1 1 d . . . . .
N1 N 0.1497(2) 0.41586(9) 0.36464(7) 0.0344(3) Uani 1 1 d . . . . .
C1 C -0.1805(3) 0.28991(11) 0.30828(9) 0.0339(3) Uani 1 1 d . . . . .
C2 C -0.3449(3) 0.19931(11) 0.32179(9) 0.0328(3) Uani 1 1 d . . . . .
C3 C -0.5404(3) 0.17012(11) 0.25732(9) 0.0369(3) Uani 1 1 d . . . . .
H3 H -0.650414 0.108388 0.266720 0.044 Uiso 1 1 calc R U . . .
C4 C -0.5752(3) 0.23069(12) 0.17956(9) 0.0400(3) Uani 1 1 d . . . . .
H4 H -0.710392 0.211102 0.136036 0.048 Uiso 1 1 calc R U . . .
C5 C -0.4135(3) 0.31947(13) 0.16528(10) 0.0443(4) Uani 1 1 d . . . . .
H5 H -0.436846 0.360844 0.111758 0.053 Uiso 1 1 calc R U . . .
C6 C -0.2173(3) 0.34840(12) 0.22886(10) 0.0413(3) Uani 1 1 d . . . . .
H6 H -0.105688 0.409268 0.218094 0.050 Uiso 1 1 calc R U . . .
C7 C 0.0245(3) 0.32735(11) 0.37541(9) 0.0365(3) Uani 1 1 d . . . . .
H7 H 0.062989 0.284496 0.427319 0.044 Uiso 1 1 calc R U . . .
C8 C 0.3255(2) 0.45478(10) 0.43422(9) 0.0309(3) Uani 1 1 d . . . . .
C9 C 0.5354(2) 0.52180(11) 0.41027(9) 0.0333(3) Uani 1 1 d . . . . .
H9 H 0.560080 0.537488 0.348825 0.040 Uiso 1 1 calc R U . . .
C10 C 0.2914(3) 0.43424(11) 0.52484(9) 0.0335(3) Uani 1 1 d . . . . .
H10 H 0.147466 0.389479 0.542289 0.040 Uiso 1 1 calc R U . . .
C11 C -0.3208(3) 0.13392(12) 0.40641(9) 0.0402(3) Uani 1 1 d . . . . .

loop_
_atom_site_aniso_label
_atom_site_aniso_U_11
_atom_site_aniso_U_22
_atom_site_aniso_U_33
_atom_site_aniso_U_23
_atom_site_aniso_U_13
_atom_site_aniso_U_12
F1 0.0513(5) 0.0477(5) 0.0652(6) 0.0121(4) -0.0126(4) 0.0071(4)
F2 0.0818(7) 0.0613(6) 0.0318(5) -0.0066(4) -0.0047(4) 0.0054(5)
F3 0.0624(6) 0.0569(6) 0.0463(5) 0.0080(4) -0.0044(4) -0.0198(5)
N1 0.0315(5) 0.0377(6) 0.0333(6) -0.0066(5) -0.0069(4) 0.0012(5)
C1 0.0335(6) 0.0340(7) 0.0335(7) -0.0064(5) -0.0066(5) 0.0022(5)
C2 0.0329(6) 0.0341(7) 0.0310(7) -0.0060(5) -0.0025(5) 0.0034(5)
C3 0.0347(7) 0.0378(8) 0.0380(7) -0.0087(6) -0.0017(6) -0.0024(6)
C4 0.0401(7) 0.0464(8) 0.0327(7) -0.0092(6) -0.0086(6) -0.0018(6)
C5 0.0517(9) 0.0464(9) 0.0336(7) -0.0004(6) -0.0109(6) -0.0029(7)
C6 0.0452(8) 0.0394(8) 0.0385(8) -0.0022(6) -0.0082(6) -0.0063(6)
C7 0.0382(7) 0.0337(7) 0.0368(7) -0.0038(6) -0.0105(6) 0.0025(6)
C8 0.0277(6) 0.0300(6) 0.0343(7) -0.0043(5) -0.0072(5) 0.0050(5)
C9 0.0335(7) 0.0359(7) 0.0300(7) -0.0017(5) -0.0032(5) 0.0022(5)
C10 0.0301(6) 0.0331(7) 0.0369(7) -0.0020(5) -0.0028(5) -0.0003(5)
C11 0.0437(8) 0.0385(8) 0.0378(8) -0.0030(6) -0.0062(6) -0.0009(6)

loop_
_atom_type_symbol
_atom_type_description
_atom_type_scat_dispersion_real
_atom_type_scat_dispersion_imag
_atom_type_scat_source
C C 0.0033 0.0016 'International Tables Vol C Tables 4.2.6.8 and 6.1.1.4'
H H 0.0000 0.0000 'International Tables Vol C Tables 4.2.6.8 and 6.1.1.4'
N N 0.0061 0.0033 'International Tables Vol C Tables 4.2.6.8 and 6.1.1.4'
F F 0.0171 0.0103 'International Tables Vol C Tables 4.2.6.8 and 6.1.1.4'

loop_
_geom_angle_atom_site_label_1
_geom_angle_atom_site_label_2
_geom_angle_atom_site_label_3
_geom_angle
_geom_angle_site_symmetry_1
_geom_angle_site_symmetry_3
_geom_angle_publ_flag
C7 N1 C8 119.42(12) . . ?
C6 C1 C2 118.24(12) . . ?
C6 C1 C7 118.80(13) . . ?
C2 C1 C7 122.94(12) . . ?
C3 C2 C1 120.30(12) . . ?
C3 C2 C11 118.46(12) . . ?
C1 C2 C11 121.22(11) . . ?
C4 C3 C2 120.23(13) . . ?
C4 C3 H3 119.9 . . ?
C2 C3 H3 119.9 . . ?
C5 C4 C3 119.98(13) . . ?
C5 C4 H4 120.0 . . ?
C3 C4 H4 120.0 . . ?
C4 C5 C6 120.06(14) . . ?
C4 C5 H5 120.0 . . ?
C6 C5 H5 120.0 . . ?
C5 C6 C1 121.19(14) . . ?
C5 C6 H6 119.4 . . ?
C1 C6 H6 119.4 . . ?
N1 C7 C1 120.88(13) . . ?
N1 C7 H7 119.6 . . ?
C1 C7 H7 119.6 . . ?
C9 C8 C10 118.61(11) . . ?
C9 C8 N1 117.61(12) . . ?
C10 C8 N1 123.69(12) . . ?
C10 C9 C8 120.57(12) 3_666 . ?
C10 C9 H9 119.7 3_666 . ?
C8 C9 H9 119.7 . . ?
C9 C10 C8 120.82(12) 3_666 . ?
C9 C10 H10 119.6 3_666 . ?
C8 C10 H10 119.6 . . ?
F3 C11 F1 105.97(11) . . ?
F3 C11 F2 106.30(12) . . ?
F1 C11 F2 105.81(11) . . ?
F3 C11 C2 112.88(11) . . ?
F1 C11 C2 112.91(12) . . ?
F2 C11 C2 112.40(12) . . ?

loop_
_geom_bond_atom_site_label_1
_geom_bond_atom_site_label_2
_geom_bond_distance
_geom_bond_site_symmetry_2
_geom_bond_publ_flag
F1 C11 1.3393(17) . ?
F2 C11 1.3428(17) . ?
F3 C11 1.3368(17) . ?
N1 C7 1.2673(18) . ?
N1 C8 1.4170(16) . ?
C1 C6 1.392(2) . ?
C1 C2 1.4024(19) . ?
C1 C7 1.4785(17) . ?
C2 C3 1.3915(17) . ?
C2 C11 1.4975(19) . ?
C3 C4 1.384(2) . ?
C3 H3 0.9500 . ?
C4 C5 1.378(2) . ?
C4 H4 0.9500 . ?
C5 C6 1.3844(19) . ?
C5 H5 0.9500 . ?
C6 H6 0.9500 . ?
C7 H7 0.9500 . ?
C8 C9 1.3915(19) . ?
C8 C10 1.3931(19) . ?
C9 C10 1.3831(17) 3_666 ?
C9 H9 0.9500 . ?
C10 H10 0.9500 . ?

loop_
_geom_torsion_atom_site_label_1
_geom_torsion_atom_site_label_2
_geom_torsion_atom_site_label_3
_geom_torsion_atom_site_label_4
_geom_torsion
_geom_torsion_site_symmetry_1
_geom_torsion_site_symmetry_2
_geom_torsion_site_symmetry_3
_geom_torsion_site_symmetry_4
_geom_torsion_publ_flag
C7 C1 C2 C3 177.88(12) . . . . ?
C6 C1 C2 C11 -178.69(13) . . . . ?
C7 C1 C2 C11 -0.3(2) . . . . ?
C11 C2 C3 C4 177.81(13) . . . . ?
C7 C1 C6 C5 -177.43(13) . . . . ?
C8 N1 C7 C1 173.80(12) . . . . ?
C6 C1 C7 N1 5.8(2) . . . . ?
C2 C1 C7 N1 -172.67(13) . . . . ?
C7 N1 C8 C9 153.90(13) . . . . ?
C7 N1 C8 C10 -29.50(19) . . . . ?
N1 C8 C9 C10 177.66(12) . . . 3_666 ?
N1 C8 C10 C9 -177.45(12) . . . 3_666 ?
C3 C2 C11 F3 2.34(18) . . . . ?
C1 C2 C11 F3 -179.49(12) . . . . ?
C3 C2 C11 F1 122.50(13) . . . . ?
C1 C2 C11 F1 -59.33(17) . . . . ?
C3 C2 C11 F2 -117.89(14) . . . . ?
C1 C2 C11 F2 60.28(17) . . . . ?
